data_1553546
loop_
_publ_author_name
'Cao, Tao'
'Ma, Shengming'

_publ_section_title
;
 Nickel-catalyzed alkyl-zincation and carboxylation of diynes
;
_journal_issue 12
_journal_name_full 'Organic Chemistry Frontiers'
_journal_page_first 1711
_journal_paper_doi 10.1039/C6QO00484A
_journal_volume 3
_journal_year 2016
_chemical_formula_sum 'C24 H28 O8'
_chemical_formula_weight 444.46
_space_group_crystal_system monoclinic
_space_group_IT_number 14
_space_group_name_Hall '-P 2ybc'
_space_group_name_H-M_alt 'P 1 21/c 1'
_atom_sites_solution_hydrogens geom
_audit_creation_method SHELXL-2013
_audit_update_record
;
2015-12-22 deposited with the CCDC.
2016-10-08 downloaded from the CCDC.
;
_cell_angle_alpha 90
_cell_angle_beta 108.184(2)
_cell_angle_gamma 90
_cell_formula_units_Z 4
_cell_length_a 16.1503(18)
_cell_length_b 8.3426(9)
_cell_length_c 18.1574(19)
_cell_measurement_reflns_used 3832
_cell_measurement_temperature 293(2)
_cell_measurement_theta_max 54.538
_cell_measurement_theta_min 4.639
_cell_volume 2324.3(4)
_computing_cell_refinement 'Bruker SMART'
_computing_data_collection 'Bruker SMART'
_computing_data_reduction 'Bruker SHELXTL'
_computing_molecular_graphics 'Bruker SHELXTL'
_computing_publication_material 'Bruker SHELXTL'
_computing_structure_refinement 'SHELXL-2013 (Sheldrick, 2013)'
_computing_structure_solution 'Bruker SHELXTL'
_diffrn_ambient_temperature 293(2)
_diffrn_measured_fraction_theta_full 0.998
_diffrn_measured_fraction_theta_max 0.998
_diffrn_measurement_device_type 'CCD area detector'
_diffrn_measurement_method 'phi and omega scans'
_diffrn_radiation_type MoK\a
_diffrn_radiation_wavelength 0.71073
_diffrn_reflns_av_R_equivalents 0.0637
_diffrn_reflns_av_unetI/netI 0.0661
_diffrn_reflns_Laue_measured_fraction_full 0.998
_diffrn_reflns_Laue_measured_fraction_max 0.998
_diffrn_reflns_limit_h_max 19
_diffrn_reflns_limit_h_min -19
_diffrn_reflns_limit_k_max 10
_diffrn_reflns_limit_k_min -6
_diffrn_reflns_limit_l_max 22
_diffrn_reflns_limit_l_min -21
_diffrn_reflns_number 13362
_diffrn_reflns_point_group_measured_fraction_full 0.998
_diffrn_reflns_point_group_measured_fraction_max 0.998
_diffrn_reflns_theta_full 25.242
_diffrn_reflns_theta_max 26.000
_diffrn_reflns_theta_min 2.320
_exptl_absorpt_coefficient_mu 0.095
_exptl_absorpt_correction_T_max 0.7457
_exptl_absorpt_correction_T_min 0.6290
_exptl_absorpt_correction_type multi-scan
_exptl_absorpt_process_details sadabs
_exptl_crystal_colour colorless
_exptl_crystal_density_diffrn 1.270
_exptl_crystal_description prismatic
_exptl_crystal_F_000 944
_exptl_crystal_size_max 0.211
_exptl_crystal_size_mid 0.165
_exptl_crystal_size_min 0.123
_refine_diff_density_max 0.261
_refine_diff_density_min -0.249
_refine_diff_density_rms 0.055
_refine_ls_extinction_coef 0.0062(16)
_refine_ls_extinction_expression Fc^*^=kFc[1+0.001xFc^2^\l^3^/sin(2\q)]^-1/4^
_refine_ls_extinction_method SHELXL
_refine_ls_goodness_of_fit_ref 1.032
_refine_ls_hydrogen_treatment constr
_refine_ls_matrix_type full
_refine_ls_number_parameters 296
_refine_ls_number_reflns 4564
_refine_ls_number_restraints 0
_refine_ls_restrained_S_all 1.032
_refine_ls_R_factor_all 0.0716
_refine_ls_R_factor_gt 0.0570
_refine_ls_shift/su_max 0.019
_refine_ls_shift/su_mean 0.000
_refine_ls_structure_factor_coef Fsqd
_refine_ls_weighting_details 'w=1/[\s^2^(Fo^2^)+(0.0815P)^2^+0.4113P] where P=(Fo^2^+2Fc^2^)/3'
_refine_ls_weighting_scheme calc
_refine_ls_wR_factor_gt 0.1473
_refine_ls_wR_factor_ref 0.1612
_reflns_Friedel_coverage 0.000
_reflns_number_gt 3494
_reflns_number_total 4564
_reflns_threshold_expression 'I > 2\s(I)'
_cod_data_source_file c6qo00484a2.cif
_cod_data_source_block cd214406
_cod_original_sg_symbol_H-M 'P 21/c'
_cod_database_code 1553546
_shelx_space_group_comment
; 
The symmetry employed for this shelxl refinement is uniquely defined 
by the following loop, which should always be used as a source of 
symmetry information in preference to the above space-group names. 
They are only intended as comments. 
;
_shelxl_version_number 2013-4

loop_
_space_group_symop_operation_xyz
'x, y, z'
'-x, y+1/2, -z+1/2'
'-x, -y, -z'
'x, -y-1/2, z-1/2'

loop_
_atom_site_label
_atom_site_type_symbol
_atom_site_fract_x
_atom_site_fract_y
_atom_site_fract_z
_atom_site_U_iso_or_equiv
_atom_site_adp_type
_atom_site_occupancy
_atom_site_site_symmetry_order
_atom_site_calc_flag
_atom_site_refinement_flags_posn
_atom_site_refinement_flags_adp
O1 O 0.39331(10) 0.37458(18) 0.11332(8) 0.0607(4) Uani 1 1 d . .
O2 O 0.41000(11) 0.24051(19) 0.01360(9) 0.0697(5) Uani 1 1 d . .
O3 O 0.37375(10) 0.6451(2) 0.22058(7) 0.0641(4) Uani 1 1 d . .
O4 O 0.44647(9) 0.73216(18) 0.14189(8) 0.0597(4) Uani 1 1 d . .
O5 O 0.18939(15) 1.0772(2) 0.06394(10) 0.0962(7) Uani 1 1 d . .
O6 O 0.18641(11) 1.10454(19) 0.18410(9) 0.0676(5) Uani 1 1 d . .
O7 O 0.05945(12) 0.8023(2) 0.21692(10) 0.0797(6) Uani 1 1 d . .
O8 O 0.00024(9) 0.99252(17) 0.13204(7) 0.0558(4) Uani 1 1 d . .
C1 C 0.07868(13) 0.8094(2) 0.03477(10) 0.0479(5) Uani 1 1 d . .
H1A H 0.0214 0.7670 0.0304 0.058 Uiso 1 1 calc R U
H1B H 0.0722 0.8963 -0.0021 0.058 Uiso 1 1 calc R U
C2 C 0.12464(12) 0.8693(2) 0.11841(9) 0.0416(4) Uani 1 1 d . .
C3 C 0.19521(13) 0.7419(2) 0.15405(10) 0.0466(5) Uani 1 1 d . .
H3A H 0.2450 0.7891 0.1926 0.056 Uiso 1 1 calc R U
H3B H 0.1721 0.6558 0.1778 0.056 Uiso 1 1 calc R U
C4 C 0.21964(11) 0.6822(2) 0.08493(9) 0.0386(4) Uani 1 1 d . .
C5 C 0.13676(11) 0.6789(2) 0.01966(9) 0.0396(4) Uani 1 1 d . .
C6 C 0.10774(11) 0.5700(2) -0.03669(10) 0.0417(4) Uani 1 1 d . .
C7 C 0.01765(13) 0.5861(3) -0.09431(11) 0.0532(5) Uani 1 1 d . .
H7A H -0.0128 0.6719 -0.0787 0.080 Uiso 1 1 calc R U
H7B H -0.0138 0.4878 -0.0962 0.080 Uiso 1 1 calc R U
H7C H 0.0223 0.6090 -0.1447 0.080 Uiso 1 1 calc R U
C8 C 0.15566(13) 0.4208(2) -0.04535(11) 0.0494(5) Uani 1 1 d . .
H8A H 0.1224 0.3284 -0.0384 0.059 Uiso 1 1 calc R U
H8B H 0.2112 0.4185 -0.0045 0.059 Uiso 1 1 calc R U
C9 C 0.17218(15) 0.4057(3) -0.12342(13) 0.0658(6) Uani 1 1 d . .
H9A H 0.1176 0.3927 -0.1638 0.099 Uiso 1 1 calc R U
H9B H 0.2085 0.3142 -0.1226 0.099 Uiso 1 1 calc R U
H9C H 0.2008 0.5007 -0.1330 0.099 Uiso 1 1 calc R U
C10 C 0.30158(11) 0.6603(2) 0.08310(9) 0.0388(4) Uani 1 1 d . .
C11 C 0.32479(11) 0.6432(2) 0.01018(9) 0.0408(4) Uani 1 1 d . .
C12 C 0.30205(13) 0.7670(3) -0.04338(10) 0.0519(5) Uani 1 1 d . .
H12 H 0.2702 0.8536 -0.0344 0.062 Uiso 1 1 calc R U
C13 C 0.32647(16) 0.7631(3) -0.11071(12) 0.0667(7) Uani 1 1 d . .
H13 H 0.3109 0.8467 -0.1463 0.080 Uiso 1 1 calc R U
C14 C 0.37347(15) 0.6355(3) -0.12435(12) 0.0689(7) Uani 1 1 d . .
H14 H 0.3910 0.6342 -0.1685 0.083 Uiso 1 1 calc R U
C15 C 0.39448(13) 0.5112(3) -0.07351(11) 0.0569(5) Uani 1 1 d . .
H15 H 0.4251 0.4243 -0.0840 0.068 Uiso 1 1 calc R U
C16 C 0.37088(11) 0.5119(2) -0.00596(9) 0.0443(4) Uani 1 1 d . .
C17 C 0.39252(12) 0.3730(2) 0.04728(11) 0.0459(4) Uani 1 1 d . .
C18 C 0.4302(2) 0.0996(3) 0.06273(17) 0.0819(8) Uani 1 1 d . .
H18A H 0.4814 0.1194 0.1059 0.123 Uiso 1 1 calc R U
H18B H 0.4403 0.0102 0.0334 0.123 Uiso 1 1 calc R U
H18C H 0.3821 0.0759 0.0814 0.123 Uiso 1 1 calc R U
C19 C 0.37568(12) 0.6751(2) 0.15655(10) 0.0460(4) Uani 1 1 d . .
C20 C 0.52240(16) 0.7535(4) 0.20866(14) 0.0853(8) Uani 1 1 d . .
H20A H 0.5097 0.8294 0.2434 0.128 Uiso 1 1 calc R U
H20B H 0.5698 0.7926 0.1923 0.128 Uiso 1 1 calc R U
H20C H 0.5383 0.6527 0.2347 0.128 Uiso 1 1 calc R U
C21 C 0.16875(13) 1.0287(2) 0.11733(11) 0.0507(5) Uani 1 1 d . .
C22 C 0.2296(2) 1.2585(3) 0.19043(19) 0.0891(8) Uani 1 1 d . .
H22A H 0.2842 1.2456 0.1806 0.134 Uiso 1 1 calc R U
H22B H 0.2397 1.3006 0.2417 0.134 Uiso 1 1 calc R U
H22C H 0.1934 1.3314 0.1532 0.134 Uiso 1 1 calc R U
C23 C 0.05963(12) 0.8821(2) 0.16292(10) 0.0431(4) Uani 1 1 d . .
C24 C -0.06985(15) 1.0127(3) 0.16451(14) 0.0644(6) Uani 1 1 d . .
H24A H -0.0992 0.9121 0.1632 0.097 Uiso 1 1 calc R U
H24B H -0.1103 1.0906 0.1348 0.097 Uiso 1 1 calc R U
H24C H -0.0467 1.0487 0.2172 0.097 Uiso 1 1 calc R U

loop_
_atom_site_aniso_label
_atom_site_aniso_U_11
_atom_site_aniso_U_22
_atom_site_aniso_U_33
_atom_site_aniso_U_23
_atom_site_aniso_U_13
_atom_site_aniso_U_12
O1 0.0788(10) 0.0597(9) 0.0456(8) 0.0044(6) 0.0223(7) 0.0183(7)
O2 0.0862(12) 0.0623(9) 0.0686(10) -0.0152(8) 0.0355(9) 0.0026(8)
O3 0.0647(9) 0.0921(11) 0.0304(7) -0.0001(7) 0.0075(6) 0.0226(8)
O4 0.0472(8) 0.0737(10) 0.0482(8) -0.0108(7) 0.0006(6) -0.0099(7)
O5 0.1413(18) 0.0888(13) 0.0743(11) 0.0074(10) 0.0565(12) -0.0340(12)
O6 0.0793(11) 0.0643(9) 0.0637(9) -0.0105(7) 0.0286(8) -0.0207(8)
O7 0.1021(13) 0.0789(11) 0.0808(11) 0.0395(9) 0.0611(10) 0.0336(10)
O8 0.0577(8) 0.0637(9) 0.0526(8) 0.0118(6) 0.0269(6) 0.0189(7)
C1 0.0481(10) 0.0582(11) 0.0358(9) 0.0022(8) 0.0107(8) 0.0099(9)
C2 0.0484(10) 0.0449(10) 0.0336(8) 0.0037(7) 0.0160(7) 0.0075(8)
C3 0.0542(11) 0.0522(11) 0.0329(9) 0.0043(8) 0.0127(8) 0.0127(8)
C4 0.0460(10) 0.0396(9) 0.0290(8) 0.0021(7) 0.0097(7) 0.0043(7)
C5 0.0397(9) 0.0463(10) 0.0337(8) 0.0067(7) 0.0130(7) 0.0022(7)
C6 0.0413(9) 0.0468(10) 0.0373(9) 0.0032(8) 0.0128(7) -0.0044(8)
C7 0.0474(11) 0.0597(12) 0.0477(10) -0.0029(9) 0.0080(8) -0.0046(9)
C8 0.0448(10) 0.0459(10) 0.0567(11) -0.0039(9) 0.0147(8) -0.0076(8)
C9 0.0628(14) 0.0739(15) 0.0619(13) -0.0236(11) 0.0211(11) -0.0080(11)
C10 0.0431(9) 0.0398(9) 0.0306(8) -0.0001(7) 0.0073(7) 0.0012(7)
C11 0.0357(9) 0.0539(10) 0.0293(8) -0.0005(7) 0.0051(7) -0.0087(7)
C12 0.0486(11) 0.0601(12) 0.0421(10) 0.0062(9) 0.0069(8) -0.0077(9)
C13 0.0659(14) 0.0874(17) 0.0439(11) 0.0191(11) 0.0128(10) -0.0155(12)
C14 0.0600(13) 0.111(2) 0.0425(11) 0.0028(12) 0.0252(10) -0.0091(13)
C15 0.0471(11) 0.0850(15) 0.0411(10) -0.0075(10) 0.0171(8) -0.0049(10)
C16 0.0353(9) 0.0632(12) 0.0341(9) -0.0058(8) 0.0105(7) -0.0063(8)
C17 0.0384(9) 0.0555(11) 0.0449(10) -0.0080(8) 0.0145(8) 0.0004(8)
C18 0.100(2) 0.0507(13) 0.103(2) -0.0056(13) 0.0431(17) 0.0090(13)
C19 0.0474(11) 0.0503(10) 0.0354(9) -0.0058(8) 0.0059(8) 0.0096(8)
C20 0.0550(14) 0.116(2) 0.0668(15) -0.0282(14) -0.0066(11) -0.0105(14)
C21 0.0518(11) 0.0572(12) 0.0460(10) 0.0104(9) 0.0196(8) 0.0057(9)
C22 0.0858(19) 0.0720(17) 0.108(2) -0.0158(15) 0.0283(16) -0.0291(14)
C23 0.0532(11) 0.0393(9) 0.0390(9) 0.0006(7) 0.0174(8) 0.0022(8)
C24 0.0633(14) 0.0660(13) 0.0739(14) -0.0063(11) 0.0360(12) 0.0107(11)

loop_
_atom_type_symbol
_atom_type_description
_atom_type_scat_dispersion_real
_atom_type_scat_dispersion_imag
_atom_type_scat_source
C C 0.0033 0.0016 'International Tables Vol C Tables 4.2.6.8 and 6.1.1.4'
H H 0.0000 0.0000 'International Tables Vol C Tables 4.2.6.8 and 6.1.1.4'
O O 0.0106 0.0060 'International Tables Vol C Tables 4.2.6.8 and 6.1.1.4'

loop_
_geom_angle_atom_site_label_1
_geom_angle_atom_site_label_2
_geom_angle_atom_site_label_3
_geom_angle
C17 O2 C18 115.36(17)
C19 O4 C20 115.58(18)
C21 O6 C22 117.34(19)
C23 O8 C24 117.82(15)
C5 C1 C2 105.93(14)
C5 C1 H1A 110.5
C2 C1 H1A 110.5
C5 C1 H1B 110.5
C2 C1 H1B 110.5
H1A C1 H1B 108.7
C21 C2 C23 110.67(15)
C21 C2 C3 108.77(15)
C23 C2 C3 111.60(14)
C21 C2 C1 110.76(15)
C23 C2 C1 110.21(15)
C3 C2 C1 104.69(14)
C4 C3 C2 103.20(13)
C4 C3 H3A 111.1
C2 C3 H3A 111.1
C4 C3 H3B 111.1
C2 C3 H3B 111.1
H3A C3 H3B 109.1
C10 C4 C5 128.73(15)
C10 C4 C3 125.31(15)
C5 C4 C3 105.34(14)
C6 C5 C4 129.46(16)
C6 C5 C1 122.45(16)
C4 C5 C1 107.25(14)
C5 C6 C8 125.06(16)
C5 C6 C7 120.06(16)
C8 C6 C7 114.73(16)
C6 C7 H7A 109.5
C6 C7 H7B 109.5
H7A C7 H7B 109.5
C6 C7 H7C 109.5
H7A C7 H7C 109.5
H7B C7 H7C 109.5
C6 C8 C9 114.25(17)
C6 C8 H8A 108.7
C9 C8 H8A 108.7
C6 C8 H8B 108.7
C9 C8 H8B 108.7
H8A C8 H8B 107.6
C8 C9 H9A 109.5
C8 C9 H9B 109.5
H9A C9 H9B 109.5
C8 C9 H9C 109.5
H9A C9 H9C 109.5
H9B C9 H9C 109.5
C4 C10 C11 123.79(15)
C4 C10 C19 119.12(15)
C11 C10 C19 116.57(15)
C12 C11 C16 118.41(17)
C12 C11 C10 117.76(17)
C16 C11 C10 123.80(16)
C11 C12 C13 120.7(2)
C11 C12 H12 119.7
C13 C12 H12 119.7
C14 C13 C12 119.9(2)
C14 C13 H13 120.0
C12 C13 H13 120.0
C15 C14 C13 120.22(19)
C15 C14 H14 119.9
C13 C14 H14 119.9
C14 C15 C16 121.1(2)
C14 C15 H15 119.5
C16 C15 H15 119.5
C15 C16 C11 119.67(18)
C15 C16 C17 119.88(18)
C11 C16 C17 120.43(15)
O1 C17 O2 122.08(19)
O1 C17 C16 124.97(17)
O2 C17 C16 112.94(16)
O2 C18 H18A 109.5
O2 C18 H18B 109.5
H18A C18 H18B 109.5
O2 C18 H18C 109.5
H18A C18 H18C 109.5
H18B C18 H18C 109.5
O3 C19 O4 123.29(17)
O3 C19 C10 126.33(18)
O4 C19 C10 110.36(15)
O4 C20 H20A 109.5
O4 C20 H20B 109.5
H20A C20 H20B 109.5
O4 C20 H20C 109.5
H20A C20 H20C 109.5
H20B C20 H20C 109.5
O5 C21 O6 123.4(2)
O5 C21 C2 124.25(19)
O6 C21 C2 112.21(16)
O6 C22 H22A 109.5
O6 C22 H22B 109.5
H22A C22 H22B 109.5
O6 C22 H22C 109.5
H22A C22 H22C 109.5
H22B C22 H22C 109.5
O7 C23 O8 123.58(18)
O7 C23 C2 125.64(17)
O8 C23 C2 110.76(14)
O8 C24 H24A 109.5
O8 C24 H24B 109.5
H24A C24 H24B 109.5
O8 C24 H24C 109.5
H24A C24 H24C 109.5
H24B C24 H24C 109.5

loop_
_geom_bond_atom_site_label_1
_geom_bond_atom_site_label_2
_geom_bond_distance
O1 C17 1.195(2)
O2 C17 1.335(2)
O2 C18 1.450(3)
O3 C19 1.199(2)
O4 C19 1.339(2)
O4 C20 1.441(3)
O5 C21 1.190(2)
O6 C21 1.317(2)
O6 C22 1.449(3)
O7 C23 1.186(2)
O8 C23 1.322(2)
O8 C24 1.440(2)
C1 C5 1.517(3)
C1 C2 1.550(2)
C1 H1A 0.9700
C1 H1B 0.9700
C2 C21 1.511(3)
C2 C23 1.515(2)
C2 C3 1.545(2)
C3 C4 1.512(2)
C3 H3A 0.9700
C3 H3B 0.9700
C4 C10 1.346(2)
C4 C5 1.486(2)
C5 C6 1.339(2)
C6 C8 1.500(3)
C6 C7 1.510(2)
C7 H7A 0.9600
C7 H7B 0.9600
C7 H7C 0.9600
C8 C9 1.527(3)
C8 H8A 0.9700
C8 H8B 0.9700
C9 H9A 0.9600
C9 H9B 0.9600
C9 H9C 0.9600
C10 C11 1.491(2)
C10 C19 1.493(2)
C11 C12 1.388(3)
C11 C16 1.405(3)
C12 C13 1.397(3)
C12 H12 0.9300
C13 C14 1.374(4)
C13 H13 0.9300
C14 C15 1.359(3)
C14 H14 0.9300
C15 C16 1.393(3)
C15 H15 0.9300
C16 C17 1.480(3)
C18 H18A 0.9600
C18 H18B 0.9600
C18 H18C 0.9600
C20 H20A 0.9600
C20 H20B 0.9600
C20 H20C 0.9600
C22 H22A 0.9600
C22 H22B 0.9600
C22 H22C 0.9600
C24 H24A 0.9600
C24 H24B 0.9600
C24 H24C 0.9600

loop_
_geom_hbond_atom_site_label_D
_geom_hbond_atom_site_label_H
_geom_hbond_atom_site_label_A
_geom_hbond_distance_DH
_geom_hbond_distance_HA
_geom_hbond_distance_DA
_geom_hbond_angle_DHA
_geom_hbond_site_symmetry_A
C24 H24C O7 0.96 2.47 3.206(3) 133.3 2
C20 H20A O1 0.96 2.61 3.252(3) 124.4 2_655

loop_
_geom_torsion_atom_site_label_1
_geom_torsion_atom_site_label_2
_geom_torsion_atom_site_label_3
_geom_torsion_atom_site_label_4
_geom_torsion
C5 C1 C2 C21 103.58(17)
C5 C1 C2 C23 -133.62(15)
C5 C1 C2 C3 -13.5(2)
C21 C2 C3 C4 -87.47(17)
C23 C2 C3 C4 150.16(15)
C1 C2 C3 C4 30.96(19)
C2 C3 C4 C10 134.13(18)
C2 C3 C4 C5 -37.49(18)
C10 C4 C5 C6 48.9(3)
C3 C4 C5 C6 -139.90(18)
C10 C4 C5 C1 -141.65(19)
C3 C4 C5 C1 29.58(18)
C2 C1 C5 C6 160.82(16)
C2 C1 C5 C4 -9.56(19)
C4 C5 C6 C8 0.4(3)
C1 C5 C6 C8 -167.70(17)
C4 C5 C6 C7 175.72(17)
C1 C5 C6 C7 7.6(3)
C5 C6 C8 C9 -123.16(19)
C7 C6 C8 C9 61.3(2)
C5 C4 C10 C11 6.3(3)
C3 C4 C10 C11 -163.36(17)
C5 C4 C10 C19 177.78(17)
C3 C4 C10 C19 8.2(3)
C4 C10 C11 C12 58.0(2)
C19 C10 C11 C12 -113.77(18)
C4 C10 C11 C16 -124.39(19)
C19 C10 C11 C16 63.9(2)
C16 C11 C12 C13 -1.7(3)
C10 C11 C12 C13 176.11(17)
C11 C12 C13 C14 0.0(3)
C12 C13 C14 C15 1.6(3)
C13 C14 C15 C16 -1.5(3)
C14 C15 C16 C11 -0.2(3)
C14 C15 C16 C17 178.33(18)
C12 C11 C16 C15 1.7(2)
C10 C11 C16 C15 -175.89(16)
C12 C11 C16 C17 -176.74(16)
C10 C11 C16 C17 5.6(3)
C18 O2 C17 O1 -0.2(3)
C18 O2 C17 C16 -178.96(18)
C15 C16 C17 O1 162.44(19)
C11 C16 C17 O1 -19.1(3)
C15 C16 C17 O2 -18.8(2)
C11 C16 C17 O2 159.64(17)
C20 O4 C19 O3 1.0(3)
C20 O4 C19 C10 179.36(18)
C4 C10 C19 O3 30.4(3)
C11 C10 C19 O3 -157.48(19)
C4 C10 C19 O4 -147.89(17)
C11 C10 C19 O4 24.2(2)
C22 O6 C21 O5 3.0(3)
C22 O6 C21 C2 179.44(19)
C23 C2 C21 O5 -144.4(2)
C3 C2 C21 O5 92.7(2)
C1 C2 C21 O5 -21.8(3)
C23 C2 C21 O6 39.2(2)
C3 C2 C21 O6 -83.70(19)
C1 C2 C21 O6 161.77(16)
C24 O8 C23 O7 -2.1(3)
C24 O8 C23 C2 176.09(17)
C21 C2 C23 O7 -123.7(2)
C3 C2 C23 O7 -2.4(3)
C1 C2 C23 O7 113.5(2)
C21 C2 C23 O8 58.19(19)
C3 C2 C23 O8 179.47(15)
C1 C2 C23 O8 -64.66(19)
